data_7042575
loop_
_publ_author_name
'Ghisolfi, Alessio'
'Fliedel, Christophe'
'de Fr\'emont, Pierre'
'Braunstein, Pierre'

_publ_section_title
;
 Mono- and polynuclear Ag(i) complexes of N-functionalized
 bis(diphenylphosphino)amine DPPA-type ligands: synthesis, solid-state
 structures and reactivity.
;
_journal_issue 17
_journal_name_full 'Dalton transactions (Cambridge, England : 2003)'
_journal_page_first 5571
_journal_page_last 5586
_journal_paper_doi 10.1039/c6dt04755f
_journal_volume 46
_journal_year 2017
_chemical_formula_moiety 'C93 H81 Ag3 Cl2 N3 O3 P6, B F4, C H2 Cl2 '
_chemical_formula_sum 'C94 H83 Ag3 B Cl4 F4 N3 O3 P6'
_chemical_formula_weight 2040.67
_chemical_name_common AG121
_space_group_IT_number 14
_symmetry_cell_setting monoclinic
_symmetry_Int_Tables_number 14
_symmetry_space_group_name_Hall '-P 2ybc'
_symmetry_space_group_name_H-M 'P 1 21/c 1'
_atom_sites_solution_hydrogens geom
_atom_sites_solution_primary direct
_atom_sites_solution_secondary difmap
_audit_creation_method SHELXL-97
_audit_update_record
;
2016-08-01 deposited with the CCDC.
2017-03-10 downloaded from the CCDC.
;
_cell_angle_alpha 90.00
_cell_angle_beta 105.1040(10)
_cell_angle_gamma 90.00
_cell_formula_units_Z 4
_cell_length_a 10.25800(10)
_cell_length_b 34.9966(5)
_cell_length_c 29.4055(4)
_cell_measurement_reflns_used 252205
_cell_measurement_temperature 173(2)
_cell_measurement_theta_max 27.485
_cell_measurement_theta_min 0.998
_cell_volume 10191.8(2)
_computing_cell_refinement 'HKL Scalepack (Otwinowski & Minor 1997)'
_computing_data_collection 'Collect (Bruker AXS BV, 1997-2004)'
_computing_data_reduction 'HKL Denzo and Scalepack (Otwinowski & Minor 1997)'
_computing_molecular_graphics 'Ortep-3 for Windows (Farrugia, 1997)'
_computing_publication_material 'WinGX publication routines (Farrugia, 1999)'
_computing_structure_refinement 'SHELXL-97 (Sheldrick, 2008)'
_computing_structure_solution 'sir 92'
_diffrn_ambient_temperature 173(2)
_diffrn_detector_area_resol_mean 9
_diffrn_measured_fraction_theta_full 0.987
_diffrn_measured_fraction_theta_max 0.987
_diffrn_measurement_device_type KappaCCD
_diffrn_measurement_method 'CCD rotation images, thick slices'
_diffrn_radiation_monochromator 'horizonally mounted graphite crystal'
_diffrn_radiation_probe x-ray
_diffrn_radiation_type MoK\a
_diffrn_radiation_wavelength 0.71073
_diffrn_reflns_av_R_equivalents 0.1035
_diffrn_reflns_av_sigmaI/netI 0.0952
_diffrn_reflns_limit_h_max 12
_diffrn_reflns_limit_h_min -12
_diffrn_reflns_limit_k_max 43
_diffrn_reflns_limit_k_min -43
_diffrn_reflns_limit_l_max 36
_diffrn_reflns_limit_l_min -36
_diffrn_reflns_number 98194
_diffrn_reflns_theta_full 26.00
_diffrn_reflns_theta_max 26.00
_diffrn_reflns_theta_min 2.08
_diffrn_source 'Enraf Nonius FR590'
_exptl_absorpt_coefficient_mu 0.822
_exptl_absorpt_correction_T_max 0.7893
_exptl_absorpt_correction_T_min 0.5944
_exptl_absorpt_correction_type multi-scan
_exptl_absorpt_process_details
;
[c.f. r.h. blessing, acta cryst. (1995), a51, 33-38]
;
_exptl_crystal_colour Colorless
_exptl_crystal_density_diffrn 1.330
_exptl_crystal_density_method 'not measured'
_exptl_crystal_description Block
_exptl_crystal_F_000 4128
_exptl_crystal_recrystallization_method 'DCM - Pentane'
_exptl_crystal_size_max 0.28
_exptl_crystal_size_mid 0.24
_exptl_crystal_size_min 0.19
_platon_squeeze_details
;
;
_refine_diff_density_max 1.445
_refine_diff_density_min -1.331
_refine_diff_density_rms 0.189
_refine_ls_extinction_coef 0.00087(14)
_refine_ls_extinction_expression Fc^*^=kFc[1+0.001xFc^2^\l^3^/sin(2\q)]^-1/4^
_refine_ls_extinction_method SHELXL
_refine_ls_goodness_of_fit_ref 1.073
_refine_ls_hydrogen_treatment constr
_refine_ls_matrix_type full
_refine_ls_number_parameters 1049
_refine_ls_number_reflns 19790
_refine_ls_number_restraints 1024
_refine_ls_restrained_S_all 1.068
_refine_ls_R_factor_all 0.1276
_refine_ls_R_factor_gt 0.0793
_refine_ls_shift/su_max 0.047
_refine_ls_shift/su_mean 0.001
_refine_ls_structure_factor_coef Fsqd
_refine_ls_weighting_details 'calc w=1/[\s^2^(Fo^2^)+(0.1463P)^2^+0.0000P] where P=(Fo^2^+2Fc^2^)/3'
_refine_ls_weighting_scheme calc
_refine_ls_wR_factor_gt 0.2433
_refine_ls_wR_factor_ref 0.2630
_reflns_number_gt 10979
_reflns_number_total 19790
_reflns_threshold_expression >2sigma(I)
_cod_data_source_file c6dt04755f2.cif
_cod_data_source_block compound_4c-DCM
_cod_depositor_comments 'Adding full bibliography for 7042575--7042581.cif.'
_cod_original_sg_symbol_H-M 'P 21/c'
_cod_database_code 7042575

loop_
_symmetry_equiv_pos_as_xyz
'x, y, z'
'-x, y+1/2, -z+1/2'
'-x, -y, -z'
'x, -y-1/2, z-1/2'

loop_
_atom_site_label
_atom_site_type_symbol
_atom_site_fract_x
_atom_site_fract_y
_atom_site_fract_z
_atom_site_U_iso_or_equiv
_atom_site_adp_type
_atom_site_occupancy
_atom_site_symmetry_multiplicity
_atom_site_calc_flag
_atom_site_refinement_flags
Ag1 Ag 0.23781(6) -0.287103(15) 0.398430(19) 0.03482(18) Uani 1 1 d U
Ag2 Ag 0.16102(6) -0.208288(16) 0.345682(19) 0.03630(18) Uani 1 1 d U
Ag3 Ag 0.06681(6) -0.284719(16) 0.29581(2) 0.03738(19) Uani 1 1 d U
Cl1 Cl 0.32215(17) -0.26174(5) 0.32170(6) 0.0375(4) Uani 1 1 d U
Cl2 Cl -0.01016(17) -0.25764(5) 0.37122(6) 0.0370(4) Uani 1 1 d U
P1 P 0.26149(19) -0.17552(5) 0.42028(7) 0.0331(4) Uani 1 1 d U
P2 P 0.37466(18) -0.24975(5) 0.46484(6) 0.0315(4) Uani 1 1 d U
P3 P 0.04887(18) -0.17580(5) 0.27173(6) 0.0321(4) Uani 1 1 d U
P4 P -0.05762(18) -0.25022(5) 0.22651(6) 0.0306(4) Uani 1 1 d U
P5 P 0.03782(19) -0.35333(6) 0.29734(7) 0.0366(5) Uani 1 1 d U
P6 P 0.23134(19) -0.35708(6) 0.39290(7) 0.0344(5) Uani 1 1 d U
O1 O 0.6624(5) -0.11890(17) 0.6218(2) 0.0597(16) Uani 1 1 d U
O2 O -0.2753(6) -0.13018(17) 0.05164(19) 0.0593(15) Uani 1 1 d U
O3 O 0.0702(9) -0.5390(2) 0.3309(3) 0.107(3) Uani 1 1 d U
N1 N 0.3578(6) -0.20110(17) 0.4659(2) 0.0329(12) Uani 1 1 d U
N2 N -0.0412(6) -0.20158(16) 0.2241(2) 0.0308(12) Uani 1 1 d U
N3 N 0.1325(5) -0.37924(18) 0.3440(2) 0.0380(13) Uani 1 1 d U
C1 C 0.4374(7) -0.1798(2) 0.5078(3) 0.0358(15) Uani 1 1 d U
C2 C 0.5725(7) -0.1732(2) 0.5132(3) 0.0399(17) Uani 1 1 d U
H2 H 0.6146 -0.1824 0.4909 0.048 Uiso 1 1 calc R
C3 C 0.6471(8) -0.1526(2) 0.5523(3) 0.0468(18) Uani 1 1 d U
H3 H 0.7389 -0.1484 0.5564 0.056 Uiso 1 1 calc R
C4 C 0.5813(8) -0.1383(2) 0.5855(3) 0.0464(17) Uani 1 1 d U
C5 C 0.4467(8) -0.1449(2) 0.5798(3) 0.0445(18) Uani 1 1 d U
H5 H 0.4028 -0.1350 0.6012 0.053 Uiso 1 1 calc R
C6 C 0.3759(7) -0.1666(2) 0.5414(2) 0.0372(16) Uani 1 1 d U
H6 H 0.2855 -0.1724 0.5384 0.045 Uiso 1 1 calc R
C7 C 0.6007(10) -0.0950(3) 0.6499(4) 0.079(3) Uani 1 1 d U
H7A H 0.6661 -0.0885 0.6786 0.118 Uiso 1 1 calc R
H7B H 0.5267 -0.1083 0.6570 0.118 Uiso 1 1 calc R
H7C H 0.5680 -0.0720 0.6327 0.118 Uiso 1 1 calc R
C8 C 0.1285(8) -0.1544(2) 0.4427(3) 0.0409(16) Uani 1 1 d U
C9 C 0.0445(8) -0.1788(2) 0.4594(3) 0.0472(18) Uani 1 1 d U
H9 H 0.0650 -0.2048 0.4615 0.057 Uiso 1 1 calc R
C10 C -0.0656(8) -0.1668(3) 0.4728(3) 0.053(2) Uani 1 1 d U
H10 H -0.1176 -0.1839 0.4847 0.064 Uiso 1 1 calc R
C11 C -0.0984(10) -0.1285(3) 0.4684(4) 0.071(2) Uani 1 1 d U
H11 H -0.1746 -0.1196 0.4766 0.085 Uiso 1 1 calc R
C12 C -0.0179(10) -0.1037(3) 0.4518(4) 0.084(3) Uani 1 1 d U
H12 H -0.0371 -0.0777 0.4502 0.101 Uiso 1 1 calc R
C13 C 0.0887(10) -0.1169(3) 0.4378(4) 0.070(2) Uani 1 1 d U
H13 H 0.1373 -0.0998 0.4242 0.084 Uiso 1 1 calc R
C14 C 0.3686(7) -0.1353(2) 0.4131(3) 0.0380(16) Uani 1 1 d U
C15 C 0.4091(9) -0.1065(2) 0.4453(3) 0.053(2) Uani 1 1 d U
H15 H 0.3835 -0.1070 0.4734 0.064 Uiso 1 1 calc R
C16 C 0.4884(9) -0.0766(3) 0.4363(3) 0.068(2) Uani 1 1 d U
H16 H 0.5175 -0.0575 0.4587 0.082 Uiso 1 1 calc R
C17 C 0.5243(10) -0.0750(3) 0.3938(4) 0.077(3) Uani 1 1 d U
H17 H 0.5761 -0.0550 0.3870 0.092 Uiso 1 1 calc R
C18 C 0.4791(10) -0.1046(3) 0.3618(4) 0.075(3) Uani 1 1 d U
H18 H 0.5003 -0.1041 0.3329 0.090 Uiso 1 1 calc R
C19 C 0.4069(8) -0.1334(3) 0.3713(3) 0.053(2) Uani 1 1 d U
H19 H 0.3813 -0.1530 0.3494 0.064 Uiso 1 1 calc R
C20 C 0.3551(7) -0.2661(2) 0.5218(2) 0.0352(15) Uani 1 1 d U
C21 C 0.4448(7) -0.2586(2) 0.5646(3) 0.0418(17) Uani 1 1 d U
H21 H 0.5210 -0.2438 0.5661 0.050 Uiso 1 1 calc R
C22 C 0.4204(8) -0.2736(2) 0.6060(3) 0.0468(18) Uani 1 1 d U
H22 H 0.4806 -0.2685 0.6350 0.056 Uiso 1 1 calc R
C23 C 0.3093(9) -0.2955(3) 0.6040(3) 0.059(2) Uani 1 1 d U
H23 H 0.2928 -0.3052 0.6314 0.071 Uiso 1 1 calc R
C24 C 0.2231(9) -0.3030(3) 0.5613(3) 0.065(2) Uani 1 1 d U
H24 H 0.1489 -0.3187 0.5597 0.079 Uiso 1 1 calc R
C25 C 0.2431(8) -0.2878(2) 0.5205(3) 0.0456(19) Uani 1 1 d U
H25 H 0.1802 -0.2922 0.4919 0.055 Uiso 1 1 calc R
C26 C 0.5499(7) -0.25697(19) 0.4649(2) 0.0324(14) Uani 1 1 d U
C27 C 0.6375(7) -0.2810(2) 0.4972(3) 0.0362(16) Uani 1 1 d U
H27 H 0.6100 -0.2923 0.5217 0.043 Uiso 1 1 calc R
C28 C 0.7673(8) -0.2873(2) 0.4917(3) 0.0468(19) Uani 1 1 d U
H28 H 0.8276 -0.3021 0.5139 0.056 Uiso 1 1 calc R
C29 C 0.8068(8) -0.2731(2) 0.4559(3) 0.0467(18) Uani 1 1 d U
H29 H 0.8935 -0.2783 0.4533 0.056 Uiso 1 1 calc R
C30 C 0.7223(8) -0.2504(2) 0.4221(3) 0.0506(19) Uani 1 1 d U
H30 H 0.7499 -0.2406 0.3967 0.061 Uiso 1 1 calc R
C31 C 0.5903(7) -0.2429(2) 0.4279(3) 0.0381(16) Uani 1 1 d U
H31 H 0.5309 -0.2279 0.4057 0.046 Uiso 1 1 calc R
C32 C -0.1073(7) -0.18214(19) 0.1805(2) 0.0320(14) Uani 1 1 d U
C33 C -0.0326(7) -0.1739(2) 0.1480(3) 0.0361(16) Uani 1 1 d U
H33 H 0.0584 -0.1804 0.1552 0.043 Uiso 1 1 calc R
C34 C -0.0906(8) -0.1564(2) 0.1059(3) 0.0444(17) Uani 1 1 d U
H34 H -0.0392 -0.1509 0.0849 0.053 Uiso 1 1 calc R
C35 C -0.2247(8) -0.1471(2) 0.0949(3) 0.0450(17) Uani 1 1 d U
C36 C -0.3045(8) -0.1545(2) 0.1261(3) 0.0442(18) Uani 1 1 d U
H36 H -0.3959 -0.1485 0.1184 0.053 Uiso 1 1 calc R
C37 C -0.2398(7) -0.1717(2) 0.1696(3) 0.0396(17) Uani 1 1 d U
H37 H -0.2892 -0.1760 0.1915 0.048 Uiso 1 1 calc R
C38 C -0.4159(9) -0.1222(3) 0.0380(3) 0.081(3) Uani 1 1 d U
H38A H -0.4378 -0.1087 0.0086 0.121 Uiso 1 1 calc R
H38B H -0.4392 -0.1067 0.0617 0.121 Uiso 1 1 calc R
H38C H -0.4656 -0.1457 0.0346 0.121 Uiso 1 1 calc R
C39 C 0.1804(7) -0.1522(2) 0.2499(3) 0.0385(16) Uani 1 1 d U
C40 C 0.2731(7) -0.1754(2) 0.2384(3) 0.0421(17) Uani 1 1 d U
H40 H 0.2641 -0.2018 0.2395 0.050 Uiso 1 1 calc R
C41 C 0.3830(9) -0.1592(3) 0.2248(3) 0.064(2) Uani 1 1 d U
H41 H 0.4454 -0.1751 0.2163 0.076 Uiso 1 1 calc R
C42 C 0.3986(10) -0.1221(3) 0.2239(4) 0.081(3) Uani 1 1 d U
H42 H 0.4678 -0.1119 0.2126 0.097 Uiso 1 1 calc R
C43 C 0.3079(10) -0.0963(3) 0.2406(4) 0.089(3) Uani 1 1 d U
H43 H 0.3258 -0.0703 0.2445 0.106 Uiso 1 1 calc R
C44 C 0.1969(9) -0.1119(3) 0.2501(4) 0.070(2) Uani 1 1 d U
H44 H 0.1313 -0.0962 0.2568 0.084 Uiso 1 1 calc R
C45 C -0.0657(7) -0.1397(2) 0.2809(3) 0.0388(16) Uani 1 1 d U
C46 C -0.1115(9) -0.1425(3) 0.3214(3) 0.056(2) Uani 1 1 d U
H46 H -0.0776 -0.1617 0.3431 0.067 Uiso 1 1 calc R
C47 C -0.2051(10) -0.1177(3) 0.3298(3) 0.073(3) Uani 1 1 d U
H47 H -0.2346 -0.1203 0.3570 0.087 Uiso 1 1 calc R
C48 C -0.2558(10) -0.0891(3) 0.2985(4) 0.074(3) Uani 1 1 d U
H48 H -0.3180 -0.0719 0.3048 0.089 Uiso 1 1 calc R
C49 C -0.2151(9) -0.0859(3) 0.2580(4) 0.063(2) Uani 1 1 d U
H49 H -0.2518 -0.0668 0.2364 0.075 Uiso 1 1 calc R
C50 C -0.1203(7) -0.1104(2) 0.2488(3) 0.0447(18) Uani 1 1 d U
H50 H -0.0924 -0.1076 0.2214 0.054 Uiso 1 1 calc R
C51 C -0.0240(7) -0.26610(19) 0.1725(2) 0.0325(15) Uani 1 1 d U
C52 C 0.1051(7) -0.2794(2) 0.1753(3) 0.0444(18) Uani 1 1 d U
H52 H 0.1665 -0.2811 0.2047 0.053 Uiso 1 1 calc R
C53 C 0.1458(9) -0.2901(2) 0.1363(3) 0.056(2) Uani 1 1 d U
H53 H 0.2332 -0.2991 0.1399 0.068 Uiso 1 1 calc R
C54 C 0.0586(9) -0.2877(2) 0.0920(3) 0.055(2) Uani 1 1 d U
H54 H 0.0854 -0.2952 0.0655 0.066 Uiso 1 1 calc R
C55 C -0.0713(9) -0.2736(2) 0.0882(3) 0.053(2) Uani 1 1 d U
H55 H -0.1316 -0.2711 0.0586 0.063 Uiso 1 1 calc R
C56 C -0.1106(7) -0.2633(2) 0.1275(3) 0.0386(17) Uani 1 1 d U
H56 H -0.1978 -0.2543 0.1241 0.046 Uiso 1 1 calc R
C57 C -0.2347(7) -0.2600(2) 0.2210(2) 0.0354(15) Uani 1 1 d U
C58 C -0.2954(7) -0.2396(2) 0.2517(3) 0.0418(17) Uani 1 1 d U
H58 H -0.2495 -0.2194 0.2694 0.050 Uiso 1 1 calc R
C59 C -0.4222(7) -0.2495(2) 0.2554(3) 0.0465(18) Uani 1 1 d U
H59 H -0.4602 -0.2365 0.2764 0.056 Uiso 1 1 calc R
C60 C -0.4925(8) -0.2783(3) 0.2283(3) 0.055(2) Uani 1 1 d U
H60 H -0.5777 -0.2849 0.2313 0.066 Uiso 1 1 calc R
C61 C -0.4395(8) -0.2975(3) 0.1970(3) 0.054(2) Uani 1 1 d U
H61 H -0.4894 -0.3162 0.1776 0.065 Uiso 1 1 calc R
C62 C -0.3078(7) -0.2884(2) 0.1944(3) 0.0412(17) Uani 1 1 d U
H62 H -0.2698 -0.3022 0.1740 0.049 Uiso 1 1 calc R
C63 C 0.1183(8) -0.4209(2) 0.3428(3) 0.0468(17) Uani 1 1 d U
C64 C 0.0303(8) -0.4384(2) 0.3645(3) 0.056(2) Uani 1 1 d U
H64 H -0.0192 -0.4237 0.3805 0.067 Uiso 1 1 calc R
C65 C 0.0149(10) -0.4778(3) 0.3628(3) 0.070(2) Uani 1 1 d U
H65 H -0.0423 -0.4900 0.3782 0.084 Uiso 1 1 calc R
C66 C 0.0888(12) -0.4989(3) 0.3370(4) 0.080(2) Uani 1 1 d U
C67 C 0.1678(11) -0.4815(3) 0.3142(3) 0.072(2) Uani 1 1 d U
H67 H 0.2119 -0.4958 0.2960 0.087 Uiso 1 1 calc R
C68 C 0.1844(9) -0.4435(2) 0.3171(3) 0.058(2) Uani 1 1 d U
H68 H 0.2420 -0.4319 0.3015 0.070 Uiso 1 1 calc R
C69 C -0.0145(14) -0.5569(3) 0.3547(4) 0.116(4) Uani 1 1 d U
H69A H 0.0006 -0.5840 0.3552 0.175 Uiso 1 1 calc R
H69B H -0.1070 -0.5516 0.3388 0.175 Uiso 1 1 calc R
H69C H 0.0046 -0.5475 0.3864 0.175 Uiso 1 1 calc R
C70 C 0.0839(8) -0.3707(2) 0.2453(3) 0.0408(16) Uani 1 1 d U
C71 C 0.2195(9) -0.3708(2) 0.2468(3) 0.0528(19) Uani 1 1 d U
H71 H 0.2835 -0.3659 0.2751 0.063 Uiso 1 1 calc R
C72 C 0.2610(10) -0.3782(3) 0.2056(3) 0.066(2) Uani 1 1 d U
H72 H 0.3520 -0.3772 0.2061 0.079 Uiso 1 1 calc R
C73 C 0.1636(11) -0.3871(3) 0.1636(4) 0.078(3) Uani 1 1 d U
H73 H 0.1893 -0.3929 0.1363 0.093 Uiso 1 1 calc R
C74 C 0.0354(11) -0.3869(3) 0.1637(3) 0.074(3) Uani 1 1 d U
H74 H -0.0288 -0.3928 0.1358 0.089 Uiso 1 1 calc R
C75 C -0.0092(10) -0.3782(3) 0.2038(3) 0.062(2) Uani 1 1 d U
H75 H -0.1010 -0.3776 0.2020 0.075 Uiso 1 1 calc R
C76 C -0.1380(7) -0.3693(2) 0.2900(3) 0.0455(17) Uani 1 1 d U
C77 C -0.2295(8) -0.3443(3) 0.3024(3) 0.0515(19) Uani 1 1 d U
H77 H -0.2015 -0.3198 0.3125 0.062 Uiso 1 1 calc R
C78 C -0.3545(9) -0.3548(3) 0.3000(3) 0.064(2) Uani 1 1 d U
H78 H -0.4152 -0.3373 0.3067 0.077 Uiso 1 1 calc R
C79 C -0.3951(9) -0.3915(3) 0.2878(3) 0.072(2) Uani 1 1 d U
H79 H -0.4825 -0.3989 0.2874 0.087 Uiso 1 1 calc R
C80 C -0.3101(9) -0.4175(3) 0.2761(3) 0.067(2) Uani 1 1 d U
H80 H -0.3404 -0.4421 0.2672 0.080 Uiso 1 1 calc R
C81 C -0.1768(8) -0.4071(3) 0.2776(3) 0.054(2) Uani 1 1 d U
H81 H -0.1167 -0.4246 0.2706 0.065 Uiso 1 1 calc R
C82 C 0.1695(7) -0.3743(2) 0.4418(3) 0.0378(16) Uani 1 1 d U
C83 C 0.0423(7) -0.3633(2) 0.4448(3) 0.0425(17) Uani 1 1 d U
H83 H -0.0087 -0.3474 0.4215 0.051 Uiso 1 1 calc R
C84 C -0.0117(8) -0.3747(2) 0.4806(3) 0.0511(19) Uani 1 1 d U
H84 H -0.0995 -0.3677 0.4801 0.061 Uiso 1 1 calc R
C85 C 0.0617(9) -0.3961(2) 0.5167(3) 0.057(2) Uani 1 1 d U
H85 H 0.0261 -0.4034 0.5414 0.068 Uiso 1 1 calc R
C86 C 0.1885(9) -0.4067(3) 0.5159(3) 0.059(2) Uani 1 1 d U
H86 H 0.2408 -0.4207 0.5410 0.071 Uiso 1 1 calc R
C87 C 0.2420(8) -0.3971(2) 0.4785(3) 0.0489(19) Uani 1 1 d U
H87 H 0.3271 -0.4060 0.4781 0.059 Uiso 1 1 calc R
C88 C 0.3977(7) -0.3782(2) 0.4022(2) 0.0358(15) Uani 1 1 d U
C89 C 0.5083(7) -0.3535(2) 0.4043(3) 0.0459(18) Uani 1 1 d U
H89 H 0.4941 -0.3273 0.4032 0.055 Uiso 1 1 calc R
C90 C 0.6358(8) -0.3672(3) 0.4079(3) 0.058(2) Uani 1 1 d U
H90 H 0.7053 -0.3507 0.4060 0.069 Uiso 1 1 calc R
C91 C 0.6594(8) -0.4061(3) 0.4143(3) 0.057(2) Uani 1 1 d U
H91 H 0.7471 -0.4154 0.4201 0.068 Uiso 1 1 calc R
C92 C 0.5563(8) -0.4306(2) 0.4124(3) 0.0505(19) Uani 1 1 d U
H92 H 0.5738 -0.4567 0.4150 0.061 Uiso 1 1 calc R
C93 C 0.4250(8) -0.4178(2) 0.4066(3) 0.0444(18) Uani 1 1 d U
H93 H 0.3556 -0.4351 0.4057 0.053 Uiso 1 1 calc R
Cl3 Cl -0.4458(6) -0.0553(2) 0.1389(2) 0.216(3) Uani 1 1 d DU
Cl4 Cl -0.6926(5) -0.01944(16) 0.1237(3) 0.212(3) Uani 1 1 d DU
C95 C -0.5294(14) -0.0254(4) 0.1658(5) 0.134(4) Uani 1 1 d DU
H95A H -0.4827 -0.0011 0.1725 0.161 Uiso 1 1 calc R
H95B H -0.5394 -0.0363 0.1950 0.161 Uiso 1 1 calc R
F1 F -0.5517(10) -0.4640(3) 0.1892(4) 0.219(3) Uani 1 1 d DU
F2 F -0.7169(9) -0.4980(3) 0.1913(4) 0.219(3) Uani 1 1 d DU
F3 F -0.6080(10) -0.4720(3) 0.2508(4) 0.219(3) Uani 1 1 d DU
F4 F -0.5147(10) -0.5166(3) 0.2260(4) 0.219(3) Uani 1 1 d DU
B1 B -0.5995(14) -0.4881(4) 0.2138(5) 0.206(4) Uani 1 1 d DU

loop_
_atom_site_aniso_label
_atom_site_aniso_U_11
_atom_site_aniso_U_22
_atom_site_aniso_U_33
_atom_site_aniso_U_23
_atom_site_aniso_U_13
_atom_site_aniso_U_12
Ag1 0.0381(3) 0.0355(4) 0.0280(3) 0.0003(2) 0.0035(3) -0.0008(2)
Ag2 0.0422(4) 0.0385(4) 0.0260(3) 0.0004(2) 0.0050(3) -0.0009(3)
Ag3 0.0420(4) 0.0379(4) 0.0288(3) 0.0032(2) 0.0029(3) 0.0011(3)
Cl1 0.0320(9) 0.0489(12) 0.0348(10) 0.0010(8) 0.0147(8) -0.0012(8)
Cl2 0.0315(9) 0.0482(11) 0.0337(10) 0.0007(8) 0.0129(8) 0.0007(8)
P1 0.0344(10) 0.0375(11) 0.0272(10) 0.0003(8) 0.0075(8) 0.0003(8)
P2 0.0298(10) 0.0374(11) 0.0273(10) -0.0006(8) 0.0076(8) -0.0006(8)
P3 0.0349(10) 0.0350(11) 0.0260(10) 0.0021(8) 0.0072(8) -0.0017(8)
P4 0.0291(10) 0.0340(11) 0.0283(10) 0.0023(8) 0.0064(8) -0.0012(8)
P5 0.0360(11) 0.0384(12) 0.0323(11) 0.0025(8) 0.0037(9) -0.0015(9)
P6 0.0376(11) 0.0358(11) 0.0269(10) 0.0020(8) 0.0031(8) 0.0023(8)
O1 0.053(3) 0.065(4) 0.051(4) -0.021(3) -0.005(3) -0.002(3)
O2 0.068(3) 0.064(4) 0.036(3) 0.014(3) -0.004(3) 0.011(3)
O3 0.147(7) 0.049(4) 0.115(6) -0.019(4) 0.018(5) -0.010(4)
N1 0.036(3) 0.036(3) 0.031(3) 0.005(2) 0.017(2) 0.007(2)
N2 0.035(3) 0.031(3) 0.030(3) -0.001(2) 0.015(2) -0.006(2)
N3 0.035(3) 0.041(3) 0.036(3) 0.000(2) 0.006(3) 0.005(3)
C1 0.034(3) 0.035(4) 0.035(4) 0.003(3) 0.003(3) 0.005(3)
C2 0.039(3) 0.036(4) 0.040(4) -0.008(3) 0.004(3) -0.002(3)
C3 0.043(4) 0.047(5) 0.045(4) -0.008(3) 0.002(3) -0.010(3)
C4 0.050(4) 0.038(4) 0.042(4) -0.002(3) -0.004(3) -0.001(3)
C5 0.048(4) 0.048(5) 0.034(4) -0.007(3) 0.005(3) 0.002(3)
C6 0.033(4) 0.044(4) 0.032(4) 0.002(3) 0.005(3) -0.004(3)
C7 0.084(7) 0.082(8) 0.067(7) -0.026(5) 0.016(5) -0.002(6)
C8 0.050(4) 0.043(4) 0.030(4) 0.005(3) 0.011(3) 0.006(3)
C9 0.041(4) 0.063(5) 0.038(4) 0.009(4) 0.013(3) 0.005(3)
C10 0.043(4) 0.073(5) 0.046(5) -0.002(4) 0.017(4) 0.004(4)
C11 0.062(5) 0.085(6) 0.075(6) -0.002(5) 0.032(5) 0.017(4)
C12 0.090(6) 0.063(6) 0.114(7) 0.004(5) 0.054(6) 0.022(5)
C13 0.084(6) 0.053(4) 0.088(6) 0.014(5) 0.048(5) 0.016(4)
C14 0.042(4) 0.039(4) 0.031(4) 0.007(3) 0.005(3) -0.002(3)
C15 0.078(5) 0.040(4) 0.041(4) 0.006(3) 0.015(4) -0.015(4)
C16 0.081(6) 0.054(5) 0.065(5) -0.002(4) 0.013(5) -0.030(4)
C17 0.083(6) 0.069(6) 0.082(6) 0.014(4) 0.029(5) -0.033(5)
C18 0.079(6) 0.092(7) 0.062(5) 0.009(4) 0.034(5) -0.028(5)
C19 0.049(5) 0.067(5) 0.048(4) -0.005(4) 0.018(4) -0.017(4)
C20 0.035(4) 0.046(4) 0.029(3) -0.001(3) 0.014(3) 0.000(3)
C21 0.037(4) 0.050(5) 0.038(4) -0.002(3) 0.009(3) -0.003(3)
C22 0.047(4) 0.061(5) 0.033(4) -0.001(4) 0.010(3) 0.005(3)
C23 0.073(5) 0.072(6) 0.038(4) 0.000(4) 0.024(4) -0.015(4)
C24 0.066(5) 0.084(6) 0.052(4) -0.004(4) 0.026(4) -0.034(5)
C25 0.047(4) 0.059(5) 0.034(4) -0.010(3) 0.018(3) -0.015(3)
C26 0.042(3) 0.029(4) 0.028(4) -0.010(3) 0.013(3) -0.011(3)
C27 0.038(4) 0.041(4) 0.033(4) 0.000(3) 0.015(3) 0.002(3)
C28 0.038(4) 0.058(5) 0.041(4) 0.004(3) 0.005(3) 0.009(3)
C29 0.032(4) 0.064(5) 0.048(4) -0.003(4) 0.017(3) 0.005(3)
C30 0.053(4) 0.058(5) 0.050(5) 0.004(4) 0.028(4) 0.003(4)
C31 0.047(4) 0.033(4) 0.037(4) 0.003(3) 0.016(3) -0.002(3)
C32 0.033(3) 0.034(4) 0.028(3) -0.006(3) 0.007(3) 0.003(3)
C33 0.036(4) 0.035(4) 0.035(4) 0.001(3) 0.006(3) -0.010(3)
C34 0.061(4) 0.039(4) 0.036(4) 0.003(3) 0.017(3) -0.001(4)
C35 0.062(4) 0.042(4) 0.027(3) -0.002(3) 0.004(3) 0.000(3)
C36 0.038(4) 0.049(5) 0.039(4) -0.003(3) -0.001(3) -0.002(3)
C37 0.039(3) 0.044(4) 0.037(4) 0.002(3) 0.010(3) 0.003(3)
C38 0.081(5) 0.096(8) 0.056(6) 0.019(6) 0.004(5) 0.031(6)
C39 0.031(3) 0.047(4) 0.036(4) -0.001(3) 0.005(3) -0.014(3)
C40 0.034(4) 0.047(4) 0.043(4) 0.003(3) 0.009(3) 0.003(3)
C41 0.046(4) 0.083(5) 0.064(5) 0.014(5) 0.017(4) 0.001(4)
C42 0.061(5) 0.087(6) 0.100(7) 0.033(6) 0.032(5) -0.021(5)
C43 0.065(6) 0.070(6) 0.135(8) 0.023(6) 0.033(5) -0.027(4)
C44 0.052(5) 0.053(4) 0.107(7) 0.017(5) 0.025(5) -0.007(4)
C45 0.045(4) 0.036(4) 0.039(4) 0.001(3) 0.016(3) 0.000(3)
C46 0.065(5) 0.066(5) 0.044(4) 0.008(4) 0.027(4) 0.014(4)
C47 0.078(6) 0.087(6) 0.061(5) 0.007(4) 0.033(5) 0.032(5)
C48 0.074(6) 0.068(6) 0.092(6) 0.008(5) 0.041(5) 0.028(4)
C49 0.071(5) 0.045(5) 0.075(5) 0.007(4) 0.024(5) 0.010(4)
C50 0.043(4) 0.041(4) 0.048(4) 0.006(3) 0.008(3) 0.003(3)
C51 0.036(3) 0.030(4) 0.030(3) 0.000(3) 0.008(3) 0.002(3)
C52 0.035(4) 0.064(5) 0.032(4) 0.005(3) 0.004(3) 0.004(3)
C53 0.051(5) 0.071(6) 0.050(4) -0.007(4) 0.018(3) 0.020(4)
C54 0.059(5) 0.071(6) 0.039(4) -0.011(4) 0.022(4) -0.006(4)
C55 0.063(4) 0.058(5) 0.032(4) -0.013(4) 0.001(4) -0.003(4)
C56 0.035(4) 0.042(4) 0.034(3) 0.001(3) 0.000(3) 0.004(3)
C57 0.024(3) 0.050(4) 0.032(4) 0.006(3) 0.005(3) 0.004(3)
C58 0.027(3) 0.054(5) 0.044(4) -0.003(3) 0.007(3) 0.000(3)
C59 0.035(4) 0.064(5) 0.044(5) 0.012(3) 0.015(3) 0.011(3)
C60 0.036(4) 0.067(5) 0.061(5) 0.016(4) 0.010(4) -0.003(4)
C61 0.044(4) 0.063(5) 0.056(5) 0.002(4) 0.015(4) -0.018(4)
C62 0.033(4) 0.046(4) 0.043(4) 0.007(3) 0.007(3) 0.000(3)
C63 0.044(4) 0.044(4) 0.042(4) 0.004(3) -0.009(3) -0.004(3)
C64 0.058(5) 0.047(4) 0.052(5) 0.013(4) -0.003(4) -0.010(4)
C65 0.083(6) 0.056(4) 0.064(6) 0.002(4) 0.007(4) -0.026(4)
C66 0.104(6) 0.047(4) 0.079(6) -0.005(4) 0.006(5) -0.004(4)
C67 0.101(7) 0.045(4) 0.063(6) -0.001(4) 0.005(5) 0.006(4)
C68 0.070(5) 0.039(4) 0.056(5) 0.005(4) -0.003(4) 0.016(4)
C69 0.198(13) 0.053(7) 0.087(9) 0.014(6) 0.016(8) -0.023(7)
C70 0.054(4) 0.030(4) 0.039(3) 0.008(3) 0.013(3) 0.002(3)
C71 0.059(4) 0.047(5) 0.057(5) -0.001(4) 0.024(4) 0.009(4)
C72 0.078(5) 0.070(6) 0.061(5) 0.007(5) 0.039(4) 0.008(5)
C73 0.101(6) 0.088(6) 0.054(5) -0.002(5) 0.039(5) 0.016(6)
C74 0.092(5) 0.090(6) 0.042(4) -0.005(5) 0.020(4) -0.019(6)
C75 0.070(5) 0.071(6) 0.047(4) -0.013(4) 0.018(4) -0.028(5)
C76 0.035(3) 0.056(4) 0.042(4) 0.003(4) 0.004(3) -0.003(3)
C77 0.051(4) 0.065(5) 0.040(4) 0.016(4) 0.013(4) 0.012(4)
C78 0.048(4) 0.086(5) 0.060(5) 0.035(5) 0.016(4) 0.020(4)
C79 0.047(5) 0.103(6) 0.066(6) 0.030(5) 0.014(4) -0.009(4)
C80 0.056(5) 0.080(6) 0.056(5) 0.015(4) -0.001(4) -0.022(4)
C81 0.054(4) 0.057(4) 0.047(5) 0.004(4) 0.006(4) -0.015(4)
C82 0.037(4) 0.036(4) 0.040(4) 0.004(3) 0.009(3) 0.002(3)
C83 0.041(4) 0.039(4) 0.049(4) 0.002(3) 0.013(3) 0.005(3)
C84 0.048(4) 0.045(5) 0.066(5) 0.000(4) 0.026(4) 0.005(4)
C85 0.072(5) 0.050(5) 0.058(5) 0.007(4) 0.036(4) -0.003(4)
C86 0.068(5) 0.067(6) 0.042(4) 0.014(4) 0.013(4) 0.007(4)
C87 0.046(4) 0.058(5) 0.045(4) 0.011(3) 0.015(3) 0.009(4)
C88 0.034(3) 0.039(4) 0.034(4) -0.004(3) 0.008(3) 0.000(3)
C89 0.037(3) 0.054(4) 0.049(5) 0.008(4) 0.015(4) 0.001(3)
C90 0.043(4) 0.066(5) 0.065(5) 0.005(4) 0.016(4) 0.004(4)
C91 0.043(4) 0.066(5) 0.057(5) -0.010(4) 0.005(4) 0.014(4)
C92 0.053(4) 0.050(5) 0.047(5) -0.008(4) 0.009(4) 0.014(3)
C93 0.049(4) 0.046(4) 0.031(4) -0.005(3) -0.002(4) 0.008(3)
Cl3 0.223(5) 0.274(7) 0.151(5) -0.054(4) 0.051(4) 0.025(5)
Cl4 0.144(4) 0.160(5) 0.314(8) 0.053(5) 0.028(4) -0.034(3)
C95 0.163(9) 0.130(11) 0.111(10) -0.053(8) 0.039(6) -0.075(7)
F1 0.176(5) 0.166(5) 0.288(8) 0.074(5) 0.012(5) -0.005(4)
F2 0.176(5) 0.166(5) 0.288(8) 0.074(5) 0.012(5) -0.005(4)
F3 0.176(5) 0.166(5) 0.288(8) 0.074(5) 0.012(5) -0.005(4)
F4 0.176(5) 0.166(5) 0.288(8) 0.074(5) 0.012(5) -0.005(4)
B1 0.187(9) 0.118(11) 0.264(12) 0.079(8) -0.031(9) -0.021(7)

loop_
_atom_type_symbol
_atom_type_description
_atom_type_scat_dispersion_real
_atom_type_scat_dispersion_imag
_atom_type_scat_source
C C 0.0033 0.0016 'International Tables Vol C Tables 4.2.6.8 and 6.1.1.4'
H H 0.0000 0.0000 'International Tables Vol C Tables 4.2.6.8 and 6.1.1.4'
Ag Ag -0.8971 1.1015 'International Tables Vol C Tables 4.2.6.8 and 6.1.1.4'
B B 0.0013 0.0007 'International Tables Vol C Tables 4.2.6.8 and 6.1.1.4'
Cl Cl 0.1484 0.1585 'International Tables Vol C Tables 4.2.6.8 and 6.1.1.4'
F F 0.0171 0.0103 'International Tables Vol C Tables 4.2.6.8 and 6.1.1.4'
N N 0.0061 0.0033 'International Tables Vol C Tables 4.2.6.8 and 6.1.1.4'
O O 0.0106 0.0060 'International Tables Vol C Tables 4.2.6.8 and 6.1.1.4'
P P 0.1023 0.0942 'International Tables Vol C Tables 4.2.6.8 and 6.1.1.4'

loop_
_geom_angle_atom_site_label_1
_geom_angle_atom_site_label_2
_geom_angle_atom_site_label_3
_geom_angle
P6 Ag1 P2 125.61(7)
P6 Ag1 Cl2 111.02(6)
P2 Ag1 Cl2 109.55(6)
P6 Ag1 Cl1 105.97(6)
P2 Ag1 Cl1 103.99(6)
Cl2 Ag1 Cl1 96.19(6)
P6 Ag1 Ag3 87.90(5)
P2 Ag1 Ag3 145.73(5)
Cl2 Ag1 Ag3 55.86(4)
Cl1 Ag1 Ag3 53.81(4)
P6 Ag1 Ag2 147.04(5)
P2 Ag1 Ag2 86.76(5)
Cl2 Ag1 Ag2 54.50(4)
Cl1 Ag1 Ag2 53.88(4)
Ag3 Ag1 Ag2 59.255(17)
P1 Ag2 P3 124.47(7)
P1 Ag2 Cl2 101.66(6)
P3 Ag2 Cl2 110.67(6)
P1 Ag2 Cl1 114.41(6)
P3 Ag2 Cl1 105.41(6)
Cl2 Ag2 Cl1 96.64(6)
P1 Ag2 Ag3 146.94(5)
P3 Ag2 Ag3 87.94(5)
Cl2 Ag2 Ag3 55.41(4)
Cl1 Ag2 Ag3 54.11(4)
P1 Ag2 Ag1 88.63(5)
P3 Ag2 Ag1 146.81(5)
Cl2 Ag2 Ag1 53.39(4)
Cl1 Ag2 Ag1 55.55(4)
Ag3 Ag2 Ag1 58.902(18)
P5 Ag3 P4 117.96(7)
P5 Ag3 Cl1 114.32(6)
P4 Ag3 Cl1 110.73(6)
P5 Ag3 Cl2 105.55(6)
P4 Ag3 Cl2 108.15(6)
Cl1 Ag3 Cl2 97.78(6)
P5 Ag3 Ag1 89.79(5)
P4 Ag3 Ag1 151.62(5)
Cl1 Ag3 Ag1 57.20(4)
Cl2 Ag3 Ag1 54.51(4)
P5 Ag3 Ag2 151.23(5)
P4 Ag3 Ag2 89.94(5)
Cl1 Ag3 Ag2 55.74(4)
Cl2 Ag3 Ag2 55.22(4)
Ag1 Ag3 Ag2 61.842(17)
Ag3 Cl1 Ag2 70.15(4)
Ag3 Cl1 Ag1 69.00(4)
Ag2 Cl1 Ag1 70.57(4)
Ag1 Cl2 Ag2 72.11(4)
Ag1 Cl2 Ag3 69.63(4)
Ag2 Cl2 Ag3 69.37(4)
N1 P1 C8 105.4(3)
N1 P1 C14 104.7(3)
C8 P1 C14 104.9(4)
N1 P1 Ag2 118.8(2)
C8 P1 Ag2 109.5(3)
C14 P1 Ag2 112.4(2)
N1 P2 C26 104.1(3)
N1 P2 C20 105.0(3)
C26 P2 C20 107.5(3)
N1 P2 Ag1 120.1(2)
C26 P2 Ag1 106.6(2)
C20 P2 Ag1 112.6(2)
N2 P3 C45 105.0(3)
N2 P3 C39 103.9(3)
C45 P3 C39 107.8(4)
N2 P3 Ag2 120.4(2)
C45 P3 Ag2 111.5(3)
C39 P3 Ag2 107.5(2)
N2 P4 C51 103.1(3)
N2 P4 C57 106.9(3)
C51 P4 C57 106.3(3)
N2 P4 Ag3 119.6(2)
C51 P4 Ag3 114.1(2)
C57 P4 Ag3 106.0(2)
N3 P5 C70 106.2(3)
N3 P5 C76 105.3(3)
C70 P5 C76 105.0(4)
N3 P5 Ag3 119.4(2)
C70 P5 Ag3 104.8(2)
C76 P5 Ag3 114.8(3)
N3 P6 C88 105.6(3)
N3 P6 C82 105.1(3)
C88 P6 C82 104.7(3)
N3 P6 Ag1 120.5(2)
C88 P6 Ag1 112.9(2)
C82 P6 Ag1 106.7(2)
C4 O1 C7 118.3(7)
C35 O2 C38 117.1(7)
C69 O3 C66 117.5(9)
C1 N1 P1 118.1(5)
C1 N1 P2 118.4(5)
P1 N1 P2 123.4(4)
C32 N2 P4 118.3(5)
C32 N2 P3 120.1(4)
P4 N2 P3 121.7(3)
C63 N3 P6 120.3(5)
C63 N3 P5 118.3(5)
P6 N3 P5 121.3(4)
C2 C1 C6 119.7(7)
C2 C1 N1 120.0(6)
C6 C1 N1 120.3(6)
C1 C2 C3 120.0(7)
C1 C2 H2 120.0
C3 C2 H2 120.0
C2 C3 C4 119.4(7)
C2 C3 H3 120.3
C4 C3 H3 120.3
O1 C4 C5 125.2(8)
O1 C4 C3 114.6(7)
C5 C4 C3 120.2(7)
C4 C5 C6 119.1(7)
C4 C5 H5 120.4
C6 C5 H5 120.4
C1 C6 C5 121.4(7)
C1 C6 H6 119.3
C5 C6 H6 119.3
O1 C7 H7A 109.5
O1 C7 H7B 109.5
H7A C7 H7B 109.5
O1 C7 H7C 109.5
H7A C7 H7C 109.5
H7B C7 H7C 109.5
C13 C8 C9 115.6(8)
C13 C8 P1 125.6(6)
C9 C8 P1 117.9(6)
C10 C9 C8 123.4(8)
C10 C9 H9 118.3
C8 C9 H9 118.3
C9 C10 C11 118.4(9)
C9 C10 H10 120.8
C11 C10 H10 120.8
C12 C11 C10 119.6(9)
C12 C11 H11 120.2
C10 C11 H11 120.2
C13 C12 C11 120.3(10)
C13 C12 H12 119.9
C11 C12 H12 119.9
C12 C13 C8 122.6(9)
C12 C13 H13 118.7
C8 C13 H13 118.7
C15 C14 C19 118.3(7)
C15 C14 P1 124.6(6)
C19 C14 P1 117.0(6)
C14 C15 C16 120.5(8)
C14 C15 H15 119.8
C16 C15 H15 119.8
C17 C16 C15 120.3(9)
C17 C16 H16 119.9
C15 C16 H16 119.9
C16 C17 C18 117.2(8)
C16 C17 H17 121.4
C18 C17 H17 121.4
C19 C18 C17 121.9(9)
C19 C18 H18 119.1
C17 C18 H18 119.1
C18 C19 C14 121.8(9)
C18 C19 H19 119.1
C14 C19 H19 119.1
C25 C20 C21 119.1(7)
C25 C20 P2 116.1(6)
C21 C20 P2 124.8(6)
C20 C21 C22 119.6(7)
C20 C21 H21 120.2
C22 C21 H21 120.2
C23 C22 C21 120.5(8)
C23 C22 H22 119.7
C21 C22 H22 119.7
C24 C23 C22 119.0(8)
C24 C23 H23 120.5
C22 C23 H23 120.5
C23 C24 C25 121.4(8)
C23 C24 H24 119.3
C25 C24 H24 119.3
C20 C25 C24 120.4(8)
C20 C25 H25 119.8
C24 C25 H25 119.8
C31 C26 C27 119.1(7)
C31 C26 P2 117.3(6)
C27 C26 P2 122.9(5)
C28 C27 C26 118.5(7)
C28 C27 H27 120.8
C26 C27 H27 120.8
C29 C28 C27 122.0(8)
C29 C28 H28 119.0
C27 C28 H28 119.0
C28 C29 C30 121.6(7)
C28 C29 H29 119.2
C30 C29 H29 119.2
C29 C30 C31 117.0(7)
C29 C30 H30 121.5
C31 C30 H30 121.5
C26 C31 C30 121.7(7)
C26 C31 H31 119.2
C30 C31 H31 119.2
C37 C32 C33 118.2(7)
C37 C32 N2 122.7(6)
C33 C32 N2 119.1(6)
C34 C33 C32 121.5(7)
C34 C33 H33 119.3
C32 C33 H33 119.3
C35 C34 C33 119.5(7)
C35 C34 H34 120.2
C33 C34 H34 120.2
C34 C35 O2 115.7(7)
C34 C35 C36 121.6(7)
O2 C35 C36 122.7(7)
C35 C36 C37 117.0(7)
C35 C36 H36 121.5
C37 C36 H36 121.5
C32 C37 C36 122.1(7)
C32 C37 H37 118.9
C36 C37 H37 118.9
O2 C38 H38A 109.5
O2 C38 H38B 109.5
H38A C38 H38B 109.5
O2 C38 H38C 109.5
H38A C38 H38C 109.5
H38B C38 H38C 109.5
C40 C39 C44 120.2(7)
C40 C39 P3 116.3(6)
C44 C39 P3 123.0(6)
C39 C40 C41 119.6(8)
C39 C40 H40 120.2
C41 C40 H40 120.2
C42 C41 C40 121.0(9)
C42 C41 H41 119.5
C40 C41 H41 119.5
C41 C42 C43 120.7(9)
C41 C42 H42 119.6
C43 C42 H42 119.6
C44 C43 C42 117.4(10)
C44 C43 H43 121.3
C42 C43 H43 121.3
C43 C44 C39 120.4(9)
C43 C44 H44 119.8
C39 C44 H44 119.8
C46 C45 C50 117.3(7)
C46 C45 P3 117.5(6)
C50 C45 P3 125.0(6)
C47 C46 C45 121.5(8)
C47 C46 H46 119.2
C45 C46 H46 119.2
C46 C47 C48 120.3(9)
C46 C47 H47 119.9
C48 C47 H47 119.9
C49 C48 C47 120.0(9)
C49 C48 H48 120.0
C47 C48 H48 120.0
C48 C49 C50 120.7(9)
C48 C49 H49 119.6
C50 C49 H49 119.6
C49 C50 C45 120.1(8)
C49 C50 H50 119.9
C45 C50 H50 119.9
C52 C51 C56 116.4(7)
C52 C51 P4 116.8(5)
C56 C51 P4 126.5(5)
C53 C52 C51 122.5(7)
C53 C52 H52 118.8
C51 C52 H52 118.8
C52 C53 C54 120.7(8)
C52 C53 H53 119.7
C54 C53 H53 119.7
C53 C54 C55 117.9(8)
C53 C54 H54 121.0
C55 C54 H54 121.0
C56 C55 C54 120.6(8)
C56 C55 H55 119.7
C54 C55 H55 119.7
C55 C56 C51 122.0(7)
C55 C56 H56 119.0
C51 C56 H56 119.0
C62 C57 C58 117.9(6)
C62 C57 P4 125.2(6)
C58 C57 P4 116.3(6)
C59 C58 C57 120.2(7)
C59 C58 H58 119.9
C57 C58 H58 119.9
C60 C59 C58 120.3(8)
C60 C59 H59 119.9
C58 C59 H59 119.9
C61 C60 C59 121.0(8)
C61 C60 H60 119.5
C59 C60 H60 119.5
C60 C61 C62 118.9(8)
C60 C61 H61 120.5
C62 C61 H61 120.5
C57 C62 C61 121.5(8)
C57 C62 H62 119.2
C61 C62 H62 119.2
C64 C63 C68 118.1(8)
C64 C63 N3 120.3(8)
C68 C63 N3 121.5(7)
C63 C64 C65 120.5(9)
C63 C64 H64 119.8
C65 C64 H64 119.8
C64 C65 C66 117.8(9)
C64 C65 H65 121.1
C66 C65 H65 121.1
C67 C66 C65 121.2(10)
C67 C66 O3 117.9(10)
C65 C66 O3 120.6(10)
C66 C67 C68 120.4(11)
C66 C67 H67 119.8
C68 C67 H67 119.8
C67 C68 C63 121.9(10)
C67 C68 H68 119.0
C63 C68 H68 119.0
O3 C69 H69A 109.5
O3 C69 H69B 109.5
H69A C69 H69B 109.5
O3 C69 H69C 109.5
H69A C69 H69C 109.5
H69B C69 H69C 109.5
C75 C70 C71 119.6(8)
C75 C70 P5 122.8(7)
C71 C70 P5 116.9(6)
C70 C71 C72 119.9(9)
C70 C71 H71 120.0
C72 C71 H71 120.0
C73 C72 C71 119.4(9)
C73 C72 H72 120.3
C71 C72 H72 120.3
C74 C73 C72 118.7(9)
C74 C73 H73 120.7
C72 C73 H73 120.7
C73 C74 C75 123.1(10)
C73 C74 H74 118.5
C75 C74 H74 118.4
C70 C75 C74 119.2(9)
C70 C75 H75 120.4
C74 C75 H75 120.4
C77 C76 C81 119.6(8)
C77 C76 P5 118.7(6)
C81 C76 P5 121.3(6)
C78 C77 C76 121.4(9)
C78 C77 H77 119.3
C76 C77 H77 119.3
C77 C78 C79 120.0(9)
C77 C78 H78 120.0
C79 C78 H78 120.0
C80 C79 C78 121.3(9)
C80 C79 H79 119.3
C78 C79 H79 119.3
C79 C80 C81 120.1(10)
C79 C80 H80 119.9
C81 C80 H80 119.9
C76 C81 C80 117.4(9)
C76 C81 H81 121.3
C80 C81 H81 121.3
C83 C82 C87 115.5(7)
C83 C82 P6 119.2(6)
C87 C82 P6 125.3(6)
C84 C83 C82 123.1(8)
C84 C83 H83 118.5
C82 C83 H83 118.5
C85 C84 C83 120.6(8)
C85 C84 H84 119.7
C83 C84 H84 119.7
C84 C85 C86 118.5(8)
C84 C85 H85 120.8
C86 C85 H85 120.8
C85 C86 C87 121.6(8)
C85 C86 H86 119.2
C87 C86 H86 119.2
C82 C87 C86 120.7(7)
C82 C87 H87 119.6
C86 C87 H87 119.6
C93 C88 C89 117.2(7)
C93 C88 P6 124.8(6)
C89 C88 P6 118.0(6)
C90 C89 C88 122.0(8)
C90 C89 H89 119.0
C88 C89 H89 119.0
C89 C90 C91 118.8(8)
C89 C90 H90 120.6
C91 C90 H90 120.6
C92 C91 C90 120.8(8)
C92 C91 H91 119.6
C90 C91 H91 119.6
C91 C92 C93 121.5(8)
C91 C92 H92 119.3
C93 C92 H92 119.3
C92 C93 C88 119.5(8)
C92 C93 H93 120.3
C88 C93 H93 120.3
Cl3 C95 Cl4 104.1(7)
Cl3 C95 H95A 110.9
Cl4 C95 H95A 110.9
Cl3 C95 H95B 110.9
Cl4 C95 H95B 110.9
H95A C95 H95B 109.0
F3 B1 F2 108.0(12)
F3 B1 F1 108.5(12)
F2 B1 F1 109.7(11)
F3 B1 F4 107.3(11)
F2 B1 F4 114.0(12)
F1 B1 F4 109.3(11)

loop_
_geom_bond_atom_site_label_1
_geom_bond_atom_site_label_2
_geom_bond_distance
Ag1 P6 2.454(2)
Ag1 P2 2.4627(19)
Ag1 Cl2 2.6670(18)
Ag1 Cl1 2.7650(18)
Ag1 Ag3 3.0709(8)
Ag1 Ag2 3.1619(8)
Ag2 P1 2.4518(19)
Ag2 P3 2.4581(19)
Ag2 Cl2 2.7051(18)
Ag2 Cl1 2.7085(19)
Ag2 Ag3 3.0823(8)
Ag3 P5 2.422(2)
Ag3 P4 2.4258(19)
Ag3 Cl1 2.6548(18)
Ag3 Cl2 2.7113(18)
P1 N1 1.698(6)
P1 C8 1.820(8)
P1 C14 1.832(7)
P2 N1 1.712(6)
P2 C26 1.815(7)
P2 C20 1.829(7)
P3 N2 1.720(6)
P3 C45 1.793(7)
P3 C39 1.834(7)
P4 N2 1.714(6)
P4 C51 1.800(7)
P4 C57 1.815(7)
P5 N3 1.719(6)
P5 C70 1.821(8)
P5 C76 1.847(8)
P6 N3 1.713(6)
P6 C88 1.814(7)
P6 C82 1.818(7)
O1 C4 1.353(9)
O1 C7 1.433(10)
O2 C35 1.376(9)
O2 C38 1.421(10)
O3 C69 1.398(13)
O3 C66 1.422(12)
N1 C1 1.490(9)
N2 C32 1.454(9)
N3 C63 1.463(10)
C1 C2 1.373(10)
C1 C6 1.383(10)
C2 C3 1.403(10)
C2 H2 0.9300
C3 C4 1.416(11)
C3 H3 0.9300
C4 C5 1.366(10)
C5 C6 1.398(10)
C5 H5 0.9300
C6 H6 0.9300
C7 H7A 0.9600
C7 H7B 0.9600
C7 H7C 0.9600
C8 C13 1.371(11)
C8 C9 1.392(10)
C9 C10 1.357(10)
C9 H9 0.9300
C10 C11 1.378(12)
C10 H10 0.9300
C11 C12 1.374(13)
C11 H11 0.9300
C12 C13 1.346(12)
C12 H12 0.9300
C13 H13 0.9300
C14 C15 1.370(11)
C14 C19 1.386(10)
C15 C16 1.394(11)
C15 H15 0.9300
C16 C17 1.393(13)
C16 H16 0.9300
C17 C18 1.396(14)
C17 H17 0.9300
C18 C19 1.324(11)
C18 H18 0.9300
C19 H19 0.9300
C20 C25 1.369(10)
C20 C21 1.377(9)
C21 C22 1.407(10)
C21 H21 0.9300
C22 C23 1.362(11)
C22 H22 0.9300
C23 C24 1.359(12)
C23 H23 0.9300
C24 C25 1.377(11)
C24 H24 0.9300
C25 H25 0.9300
C26 C31 1.353(9)
C26 C27 1.404(10)
C27 C28 1.401(10)
C27 H27 0.9300
C28 C29 1.321(11)
C28 H28 0.9300
C29 C30 1.384(11)
C29 H29 0.9300
C30 C31 1.433(10)
C30 H30 0.9300
C31 H31 0.9300
C32 C37 1.363(9)
C32 C33 1.400(10)
C33 C34 1.371(10)
C33 H33 0.9300
C34 C35 1.367(11)
C34 H34 0.9300
C35 C36 1.402(11)
C36 C37 1.412(10)
C36 H36 0.9300
C37 H37 0.9300
C38 H38A 0.9600
C38 H38B 0.9600
C38 H38C 0.9600
C39 C40 1.360(10)
C39 C44 1.418(11)
C40 C41 1.410(11)
C40 H40 0.9300
C41 C42 1.311(13)
C41 H41 0.9300
C42 C43 1.469(14)
C42 H42 0.9300
C43 C44 1.356(11)
C43 H43 0.9300
C44 H44 0.9300
C45 C46 1.391(10)
C45 C50 1.407(10)
C46 C47 1.363(11)
C46 H46 0.9300
C47 C48 1.368(13)
C47 H47 0.9300
C48 C49 1.364(12)
C48 H48 0.9300
C49 C50 1.376(11)
C49 H49 0.9300
C50 H50 0.9300
C51 C52 1.385(10)
C51 C56 1.390(9)
C52 C53 1.369(11)
C52 H52 0.9300
C53 C54 1.378(12)
C53 H53 0.9300
C54 C55 1.399(12)
C54 H54 0.9300
C55 C56 1.368(10)
C55 H55 0.9300
C56 H56 0.9300
C57 C62 1.363(10)
C57 C58 1.416(10)
C58 C59 1.378(10)
C58 H58 0.9300
C59 C60 1.369(12)
C59 H59 0.9300
C60 C61 1.361(12)
C60 H60 0.9300
C61 C62 1.409(10)
C61 H61 0.9300
C62 H62 0.9300
C63 C64 1.379(11)
C63 C68 1.387(11)
C64 C65 1.388(11)
C64 H64 0.9300
C65 C66 1.413(14)
C65 H65 0.9300
C66 C67 1.326(14)
C67 C68 1.343(11)
C67 H67 0.9300
C68 H68 0.9300
C69 H69A 0.9600
C69 H69B 0.9600
C69 H69C 0.9600
C70 C75 1.364(11)
C70 C71 1.381(10)
C71 C72 1.410(11)
C71 H71 0.9300
C72 C73 1.406(14)
C72 H72 0.9300
C73 C74 1.316(13)
C73 H73 0.9300
C74 C75 1.405(12)
C74 H74 0.9300
C75 H75 0.9300
C76 C77 1.400(11)
C76 C81 1.401(11)
C77 C78 1.318(11)
C77 H77 0.9300
C78 C79 1.369(14)
C78 H78 0.9300
C79 C80 1.364(13)
C79 H79 0.9300
C80 C81 1.404(11)
C80 H80 0.9300
C81 H81 0.9300
C82 C83 1.386(10)
C82 C87 1.391(10)
C83 C84 1.370(10)
C83 H83 0.9300
C84 C85 1.356(12)
C84 H84 0.9300
C85 C86 1.358(11)
C85 H85 0.9300
C86 C87 1.393(11)
C86 H86 0.9300
C87 H87 0.9300
C88 C93 1.411(10)
C88 C89 1.415(10)
C89 C90 1.370(10)
C89 H89 0.9300
C90 C91 1.387(12)
C90 H90 0.9300
C91 C92 1.353(11)
C91 H91 0.9300
C92 C93 1.388(10)
C92 H92 0.9300
C93 H93 0.9300
Cl3 C95 1.678(14)
Cl4 C95 1.816(15)
C95 H95A 0.9700
C95 H95B 0.9700
F1 B1 1.287(12)
F2 B1 1.263(12)
F3 B1 1.247(13)
F4 B1 1.311(13)

loop_
_geom_torsion_atom_site_label_1
_geom_torsion_atom_site_label_2
_geom_torsion_atom_site_label_3
_geom_torsion_atom_site_label_4
_geom_torsion
P6 Ag1 Ag2 P1 178.78(10)
P2 Ag1 Ag2 P1 -11.23(6)
Cl2 Ag1 Ag2 P1 105.64(7)
Cl1 Ag1 Ag2 P1 -121.17(7)
Ag3 Ag1 Ag2 P1 173.44(5)
P6 Ag1 Ag2 P3 2.57(13)
P2 Ag1 Ag2 P3 172.55(10)
Cl2 Ag1 Ag2 P3 -70.57(10)
Cl1 Ag1 Ag2 P3 62.62(10)
Ag3 Ag1 Ag2 P3 -2.77(9)
P6 Ag1 Ag2 Cl2 73.14(10)
P2 Ag1 Ag2 Cl2 -116.87(7)
Cl1 Ag1 Ag2 Cl2 133.19(7)
Ag3 Ag1 Ag2 Cl2 67.80(5)
P6 Ag1 Ag2 Cl1 -60.05(10)
P2 Ag1 Ag2 Cl1 109.94(6)
Cl2 Ag1 Ag2 Cl1 -133.19(7)
Ag3 Ag1 Ag2 Cl1 -65.39(5)
P6 Ag1 Ag2 Ag3 5.34(9)
P2 Ag1 Ag2 Ag3 175.32(5)
Cl2 Ag1 Ag2 Ag3 -67.80(5)
Cl1 Ag1 Ag2 Ag3 65.39(5)
P6 Ag1 Ag3 P5 7.91(7)
P2 Ag1 Ag3 P5 176.69(9)
Cl2 Ag1 Ag3 P5 -109.39(7)
Cl1 Ag1 Ag3 P5 119.50(7)
Ag2 Ag1 Ag3 P5 -175.00(5)
P6 Ag1 Ag3 P4 176.29(11)
P2 Ag1 Ag3 P4 -14.92(14)
Cl2 Ag1 Ag3 P4 59.00(11)
Cl1 Ag1 Ag3 P4 -72.11(11)
Ag2 Ag1 Ag3 P4 -6.61(10)
P6 Ag1 Ag3 Cl1 -111.59(7)
P2 Ag1 Ag3 Cl1 57.19(10)
Cl2 Ag1 Ag3 Cl1 131.11(7)
Ag2 Ag1 Ag3 Cl1 65.50(5)
P6 Ag1 Ag3 Cl2 117.29(7)
P2 Ag1 Ag3 Cl2 -73.92(10)
Cl1 Ag1 Ag3 Cl2 -131.11(7)
Ag2 Ag1 Ag3 Cl2 -65.61(5)
P6 Ag1 Ag3 Ag2 -177.10(5)
P2 Ag1 Ag3 Ag2 -8.31(8)
Cl2 Ag1 Ag3 Ag2 65.61(5)
Cl1 Ag1 Ag3 Ag2 -65.50(5)
P1 Ag2 Ag3 P5 -1.64(15)
P3 Ag2 Ag3 P5 -171.08(11)
Cl2 Ag2 Ag3 P5 -54.09(11)
Cl1 Ag2 Ag3 P5 78.17(12)
Ag1 Ag2 Ag3 P5 10.44(11)
P1 Ag2 Ag3 P4 164.78(10)
P3 Ag2 Ag3 P4 -4.65(6)
Cl2 Ag2 Ag3 P4 112.34(6)
Cl1 Ag2 Ag3 P4 -115.40(7)
Ag1 Ag2 Ag3 P4 176.86(5)
P1 Ag2 Ag3 Cl1 -79.81(10)
P3 Ag2 Ag3 Cl1 110.75(7)
Cl2 Ag2 Ag3 Cl1 -132.26(7)
Ag1 Ag2 Ag3 Cl1 -67.73(5)
P1 Ag2 Ag3 Cl2 52.45(10)
P3 Ag2 Ag3 Cl2 -116.99(7)
Cl1 Ag2 Ag3 Cl2 132.26(7)
Ag1 Ag2 Ag3 Cl2 64.53(5)
P1 Ag2 Ag3 Ag1 -12.08(9)
P3 Ag2 Ag3 Ag1 178.48(5)
Cl2 Ag2 Ag3 Ag1 -64.53(5)
Cl1 Ag2 Ag3 Ag1 67.73(5)
P5 Ag3 Cl1 Ag2 -148.87(6)
P4 Ag3 Cl1 Ag2 74.98(6)
Cl2 Ag3 Cl1 Ag2 -37.84(5)
Ag1 Ag3 Cl1 Ag2 -76.10(4)
P5 Ag3 Cl1 Ag1 -72.77(6)
P4 Ag3 Cl1 Ag1 151.08(6)
Cl2 Ag3 Cl1 Ag1 38.25(5)
Ag2 Ag3 Cl1 Ag1 76.10(4)
P1 Ag2 Cl1 Ag3 143.88(6)
P3 Ag2 Cl1 Ag3 -75.79(6)
Cl2 Ag2 Cl1 Ag3 37.83(5)
Ag1 Ag2 Cl1 Ag3 73.93(4)
P1 Ag2 Cl1 Ag1 69.94(6)
P3 Ag2 Cl1 Ag1 -149.72(5)
Cl2 Ag2 Cl1 Ag1 -36.10(5)
Ag3 Ag2 Cl1 Ag1 -73.93(4)
P6 Ag1 Cl1 Ag3 75.13(6)
P2 Ag1 Cl1 Ag3 -150.81(5)
Cl2 Ag1 Cl1 Ag3 -38.85(5)
Ag2 Ag1 Cl1 Ag3 -75.51(4)
P6 Ag1 Cl1 Ag2 150.64(5)
P2 Ag1 Cl1 Ag2 -75.30(6)
Cl2 Ag1 Cl1 Ag2 36.66(5)
Ag3 Ag1 Cl1 Ag2 75.51(4)
P6 Ag1 Cl2 Ag2 -146.09(5)
P2 Ag1 Cl2 Ag2 70.92(6)
Cl1 Ag1 Cl2 Ag2 -36.33(5)
Ag3 Ag1 Cl2 Ag2 -74.03(4)
P6 Ag1 Cl2 Ag3 -72.06(6)
P2 Ag1 Cl2 Ag3 144.96(5)
Cl1 Ag1 Cl2 Ag3 37.71(5)
Ag2 Ag1 Cl2 Ag3 74.03(4)
P1 Ag2 Cl2 Ag1 -79.42(6)
P3 Ag2 Cl2 Ag1 146.52(6)
Cl1 Ag2 Cl2 Ag1 37.25(5)
Ag3 Ag2 Cl2 Ag1 74.38(4)
P1 Ag2 Cl2 Ag3 -153.80(5)
P3 Ag2 Cl2 Ag3 72.14(6)
Cl1 Ag2 Cl2 Ag3 -37.13(5)
Ag1 Ag2 Cl2 Ag3 -74.38(4)
P5 Ag3 Cl2 Ag1 78.28(6)
P4 Ag3 Cl2 Ag1 -154.61(5)
Cl1 Ag3 Cl2 Ag1 -39.73(6)
Ag2 Ag3 Cl2 Ag1 -77.85(4)
P5 Ag3 Cl2 Ag2 156.13(5)
P4 Ag3 Cl2 Ag2 -76.76(6)
Cl1 Ag3 Cl2 Ag2 38.13(5)
Ag1 Ag3 Cl2 Ag2 77.85(4)
P3 Ag2 P1 N1 -170.0(2)
Cl2 Ag2 P1 N1 64.7(2)
Cl1 Ag2 P1 N1 -38.2(2)
Ag3 Ag2 P1 N1 22.9(3)
Ag1 Ag2 P1 N1 12.6(2)
P3 Ag2 P1 C8 68.9(3)
Cl2 Ag2 P1 C8 -56.4(3)
Cl1 Ag2 P1 C8 -159.3(3)
Ag3 Ag2 P1 C8 -98.2(3)
Ag1 Ag2 P1 C8 -108.5(3)
P3 Ag2 P1 C14 -47.3(3)
Cl2 Ag2 P1 C14 -172.6(3)
Cl1 Ag2 P1 C14 84.5(3)
Ag3 Ag2 P1 C14 145.6(3)
Ag1 Ag2 P1 C14 135.2(3)
P6 Ag1 P2 N1 -174.5(2)
Cl2 Ag1 P2 N1 -38.2(2)
Cl1 Ag1 P2 N1 63.7(2)
Ag3 Ag1 P2 N1 19.4(3)
Ag2 Ag1 P2 N1 12.2(2)
P6 Ag1 P2 C26 67.7(3)
Cl2 Ag1 P2 C26 -156.1(2)
Cl1 Ag1 P2 C26 -54.2(2)
Ag3 Ag1 P2 C26 -98.5(3)
Ag2 Ag1 P2 C26 -105.7(2)
P6 Ag1 P2 C20 -50.0(3)
Cl2 Ag1 P2 C20 86.3(3)
Cl1 Ag1 P2 C20 -171.8(3)
Ag3 Ag1 P2 C20 143.8(2)
Ag2 Ag1 P2 C20 136.7(3)
P1 Ag2 P3 N2 -169.6(2)
Cl2 Ag2 P3 N2 -48.2(2)
Cl1 Ag2 P3 N2 55.2(2)
Ag3 Ag2 P3 N2 3.4(2)
Ag1 Ag2 P3 N2 5.8(3)
P1 Ag2 P3 C45 -46.0(3)
Cl2 Ag2 P3 C45 75.4(3)
Cl1 Ag2 P3 C45 178.8(3)
Ag3 Ag2 P3 C45 127.0(3)
Ag1 Ag2 P3 C45 129.4(3)
P1 Ag2 P3 C39 71.9(3)
Cl2 Ag2 P3 C39 -166.7(3)
Cl1 Ag2 P3 C39 -63.3(3)
Ag3 Ag2 P3 C39 -115.1(3)
Ag1 Ag2 P3 C39 -112.7(3)
P5 Ag3 P4 N2 179.5(2)
Cl1 Ag3 P4 N2 -46.1(2)
Cl2 Ag3 P4 N2 59.9(2)
Ag1 Ag3 P4 N2 12.7(3)
Ag2 Ag3 P4 N2 6.9(2)
P5 Ag3 P4 C51 -57.9(3)
Cl1 Ag3 P4 C51 76.5(3)
Cl2 Ag3 P4 C51 -177.5(3)
Ag1 Ag3 P4 C51 135.3(3)
Ag2 Ag3 P4 C51 129.4(3)
P5 Ag3 P4 C57 58.8(3)
Cl1 Ag3 P4 C57 -166.9(3)
Cl2 Ag3 P4 C57 -60.8(3)
Ag1 Ag3 P4 C57 -108.1(3)
Ag2 Ag3 P4 C57 -113.9(3)
P4 Ag3 P5 N3 175.7(2)
Cl1 Ag3 P5 N3 42.9(2)
Cl2 Ag3 P5 N3 -63.4(2)
Ag1 Ag3 P5 N3 -10.5(2)
Ag2 Ag3 P5 N3 -19.7(3)
P4 Ag3 P5 C70 57.0(3)
Cl1 Ag3 P5 C70 -75.8(3)
Cl2 Ag3 P5 C70 177.9(3)
Ag1 Ag3 P5 C70 -129.2(3)
Ag2 Ag3 P5 C70 -138.4(3)
P4 Ag3 P5 C76 -57.7(3)
Cl1 Ag3 P5 C76 169.5(3)
Cl2 Ag3 P5 C76 63.2(3)
Ag1 Ag3 P5 C76 116.1(3)
Ag2 Ag3 P5 C76 106.9(3)
P2 Ag1 P6 N3 -179.2(2)
Cl2 Ag1 P6 N3 45.1(2)
Cl1 Ag1 P6 N3 -58.2(2)
Ag3 Ag1 P6 N3 -6.9(2)
Ag2 Ag1 P6 N3 -11.5(3)
P2 Ag1 P6 C88 -53.2(3)
Cl2 Ag1 P6 C88 171.1(3)
Cl1 Ag1 P6 C88 67.7(3)
Ag3 Ag1 P6 C88 119.1(3)
Ag2 Ag1 P6 C88 114.5(3)
P2 Ag1 P6 C82 61.3(3)
Cl2 Ag1 P6 C82 -74.4(2)
Cl1 Ag1 P6 C82 -177.8(2)
Ag3 Ag1 P6 C82 -126.4(2)
Ag2 Ag1 P6 C82 -131.0(2)
C8 P1 N1 C1 -67.4(6)
C14 P1 N1 C1 43.0(6)
Ag2 P1 N1 C1 169.4(4)
C8 P1 N1 P2 116.1(4)
C14 P1 N1 P2 -133.6(4)
Ag2 P1 N1 P2 -7.1(5)
C26 P2 N1 C1 -63.8(5)
C20 P2 N1 C1 49.0(6)
Ag1 P2 N1 C1 177.0(4)
C26 P2 N1 P1 112.7(4)
C20 P2 N1 P1 -134.5(4)
Ag1 P2 N1 P1 -6.5(5)
C51 P4 N2 C32 46.7(5)
C57 P4 N2 C32 -65.2(5)
Ag3 P4 N2 C32 174.5(4)
C51 P4 N2 P3 -134.1(4)
C57 P4 N2 P3 114.0(4)
Ag3 P4 N2 P3 -6.3(4)
C45 P3 N2 C32 53.3(6)
C39 P3 N2 C32 -59.8(6)
Ag2 P3 N2 C32 180.0(4)
C45 P3 N2 P4 -125.9(4)
C39 P3 N2 P4 121.0(4)
Ag2 P3 N2 P4 0.8(5)
C88 P6 N3 C63 56.8(6)
C82 P6 N3 C63 -53.5(6)
Ag1 P6 N3 C63 -173.9(5)
C88 P6 N3 P5 -128.2(4)
C82 P6 N3 P5 121.4(4)
Ag1 P6 N3 P5 1.1(5)
C70 P5 N3 C63 -58.7(6)
C76 P5 N3 C63 52.4(6)
Ag3 P5 N3 C63 -176.7(5)
C70 P5 N3 P6 126.3(4)
C76 P5 N3 P6 -122.6(4)
Ag3 P5 N3 P6 8.2(5)
P1 N1 C1 C2 -99.8(7)
P2 N1 C1 C2 76.9(8)
P1 N1 C1 C6 80.3(8)
P2 N1 C1 C6 -103.0(7)
C6 C1 C2 C3 -1.1(11)
N1 C1 C2 C3 178.9(7)
C1 C2 C3 C4 -0.9(12)
C7 O1 C4 C5 -17.3(12)
C7 O1 C4 C3 163.5(8)
C2 C3 C4 O1 180.0(7)
C2 C3 C4 C5 0.7(12)
O1 C4 C5 C6 -177.7(7)
C3 C4 C5 C6 1.5(12)
C2 C1 C6 C5 3.4(11)
N1 C1 C6 C5 -176.6(7)
C4 C5 C6 C1 -3.6(12)
N1 P1 C8 C13 132.5(8)
C14 P1 C8 C13 22.3(9)
Ag2 P1 C8 C13 -98.6(8)
N1 P1 C8 C9 -58.8(7)
C14 P1 C8 C9 -169.0(6)
Ag2 P1 C8 C9 70.1(6)
C13 C8 C9 C10 -3.8(12)
P1 C8 C9 C10 -173.6(6)
C8 C9 C10 C11 2.0(13)
C9 C10 C11 C12 -1.6(14)
C10 C11 C12 C13 3.2(17)
C11 C12 C13 C8 -5.3(18)
C9 C8 C13 C12 5.4(15)
P1 C8 C13 C12 174.3(9)
N1 P1 C14 C15 -66.9(8)
C8 P1 C14 C15 43.8(8)
Ag2 P1 C14 C15 162.7(6)
N1 P1 C14 C19 115.2(6)
C8 P1 C14 C19 -134.0(6)
Ag2 P1 C14 C19 -15.1(7)
C19 C14 C15 C16 -0.8(13)
P1 C14 C15 C16 -178.6(7)
C14 C15 C16 C17 1.7(14)
C15 C16 C17 C18 -0.8(15)
C16 C17 C18 C19 -1.0(17)
C17 C18 C19 C14 2.0(16)
C15 C14 C19 C18 -1.1(13)
P1 C14 C19 C18 176.9(8)
N1 P2 C20 C25 113.7(6)
C26 P2 C20 C25 -135.8(6)
Ag1 P2 C20 C25 -18.7(7)
N1 P2 C20 C21 -67.3(7)
C26 P2 C20 C21 43.1(7)
Ag1 P2 C20 C21 160.2(6)
C25 C20 C21 C22 0.5(11)
P2 C20 C21 C22 -178.4(6)
C20 C21 C22 C23 0.4(12)
C21 C22 C23 C24 0.5(14)
C22 C23 C24 C25 -2.3(15)
C21 C20 C25 C24 -2.3(12)
P2 C20 C25 C24 176.7(7)
C23 C24 C25 C20 3.3(15)
N1 P2 C26 C31 -61.8(6)
C20 P2 C26 C31 -172.9(6)
Ag1 P2 C26 C31 66.2(6)
N1 P2 C26 C27 127.9(6)
C20 P2 C26 C27 16.8(7)
Ag1 P2 C26 C27 -104.1(6)
C31 C26 C27 C28 4.2(11)
P2 C26 C27 C28 174.3(6)
C26 C27 C28 C29 -3.4(12)
C27 C28 C29 C30 1.0(13)
C28 C29 C30 C31 0.6(13)
C27 C26 C31 C30 -2.7(11)
P2 C26 C31 C30 -173.4(6)
C29 C30 C31 C26 0.3(12)
P4 N2 C32 C37 83.6(8)
P3 N2 C32 C37 -95.6(7)
P4 N2 C32 C33 -96.0(7)
P3 N2 C32 C33 84.7(7)
C37 C32 C33 C34 -1.2(11)
N2 C32 C33 C34 178.5(6)
C32 C33 C34 C35 -0.7(11)
C33 C34 C35 O2 -179.0(7)
C33 C34 C35 C36 0.9(12)
C38 O2 C35 C34 176.5(8)
C38 O2 C35 C36 -3.4(12)
C34 C35 C36 C37 0.7(11)
O2 C35 C36 C37 -179.4(7)
C33 C32 C37 C36 2.9(11)
N2 C32 C37 C36 -176.7(7)
C35 C36 C37 C32 -2.7(11)
N2 P3 C39 C40 -65.5(6)
C45 P3 C39 C40 -176.5(6)
Ag2 P3 C39 C40 63.2(6)
N2 P3 C39 C44 122.0(7)
C45 P3 C39 C44 11.0(8)
Ag2 P3 C39 C44 -109.3(7)
C44 C39 C40 C41 -2.6(12)
P3 C39 C40 C41 -175.3(6)
C39 C40 C41 C42 1.3(13)
C40 C41 C42 C43 4.8(16)
C41 C42 C43 C44 -9.6(17)
C42 C43 C44 C39 8.3(16)
C40 C39 C44 C43 -2.5(14)
P3 C39 C44 C43 169.6(8)
N2 P3 C45 C46 111.3(7)
C39 P3 C45 C46 -138.4(6)
Ag2 P3 C45 C46 -20.7(7)
N2 P3 C45 C50 -63.9(7)
C39 P3 C45 C50 46.4(8)
Ag2 P3 C45 C50 164.1(6)
C50 C45 C46 C47 -0.4(13)
P3 C45 C46 C47 -175.9(8)
C45 C46 C47 C48 -0.5(16)
C46 C47 C48 C49 1.6(17)
C47 C48 C49 C50 -1.8(16)
C48 C49 C50 C45 1.0(14)
C46 C45 C50 C49 0.1(12)
P3 C45 C50 C49 175.3(6)
N2 P4 C51 C52 98.7(6)
C57 P4 C51 C52 -149.0(6)
Ag3 P4 C51 C52 -32.5(6)
N2 P4 C51 C56 -75.3(7)
C57 P4 C51 C56 37.0(7)
Ag3 P4 C51 C56 153.5(6)
C56 C51 C52 C53 -1.4(11)
P4 C51 C52 C53 -176.0(7)
C51 C52 C53 C54 0.7(13)
C52 C53 C54 C55 0.8(13)
C53 C54 C55 C56 -1.4(13)
C54 C55 C56 C51 0.6(13)
C52 C51 C56 C55 0.7(11)
P4 C51 C56 C55 174.7(6)
N2 P4 C57 C62 137.6(7)
C51 P4 C57 C62 28.0(8)
Ag3 P4 C57 C62 -93.8(7)
N2 P4 C57 C58 -50.9(6)
C51 P4 C57 C58 -160.5(6)
Ag3 P4 C57 C58 77.8(6)
C62 C57 C58 C59 2.6(11)
P4 C57 C58 C59 -169.5(6)
C57 C58 C59 C60 -2.3(12)
C58 C59 C60 C61 -0.5(13)
C59 C60 C61 C62 3.0(13)
C58 C57 C62 C61 -0.2(11)
P4 C57 C62 C61 171.2(6)
C60 C61 C62 C57 -2.6(13)
P6 N3 C63 C64 80.3(8)
P5 N3 C63 C64 -94.8(7)
P6 N3 C63 C68 -104.6(7)
P5 N3 C63 C68 80.3(8)
C68 C63 C64 C65 3.6(12)
N3 C63 C64 C65 179.0(7)
C63 C64 C65 C66 -1.9(13)
C64 C65 C66 C67 -1.6(15)
C64 C65 C66 O3 -175.4(9)
C69 O3 C66 C67 -179.2(10)
C69 O3 C66 C65 -5.3(15)
C65 C66 C67 C68 3.4(16)
O3 C66 C67 C68 177.3(9)
C66 C67 C68 C63 -1.6(15)
C64 C63 C68 C67 -2.0(12)
N3 C63 C68 C67 -177.2(7)
N3 P5 C70 C75 135.9(7)
C76 P5 C70 C75 24.6(8)
Ag3 P5 C70 C75 -96.7(7)
N3 P5 C70 C71 -53.6(7)
C76 P5 C70 C71 -164.9(6)
Ag3 P5 C70 C71 73.7(6)
C75 C70 C71 C72 0.5(12)
P5 C70 C71 C72 -170.2(6)
C70 C71 C72 C73 -2.7(13)
C71 C72 C73 C74 2.3(15)
C72 C73 C74 C75 0.1(17)
C71 C70 C75 C74 1.8(13)
P5 C70 C75 C74 172.0(7)
C73 C74 C75 C70 -2.2(16)
N3 P5 C76 C77 108.8(6)
C70 P5 C76 C77 -139.3(6)
Ag3 P5 C76 C77 -24.7(7)
N3 P5 C76 C81 -63.8(7)
C70 P5 C76 C81 48.1(7)
Ag3 P5 C76 C81 162.7(6)
C81 C76 C77 C78 -4.0(12)
P5 C76 C77 C78 -176.7(7)
C76 C77 C78 C79 3.7(13)
C77 C78 C79 C80 -2.5(14)
C78 C79 C80 C81 1.5(14)
C77 C76 C81 C80 2.9(12)
P5 C76 C81 C80 175.5(6)
C79 C80 C81 C76 -1.8(13)
N3 P6 C82 C83 -68.6(7)
C88 P6 C82 C83 -179.7(6)
Ag1 P6 C82 C83 60.4(6)
N3 P6 C82 C87 114.1(7)
C88 P6 C82 C87 3.1(8)
Ag1 P6 C82 C87 -116.9(7)
C87 C82 C83 C84 -1.9(12)
P6 C82 C83 C84 -179.4(6)
C82 C83 C84 C85 3.6(13)
C83 C84 C85 C86 -1.5(13)
C84 C85 C86 C87 -2.0(14)
C83 C82 C87 C86 -1.6(12)
P6 C82 C87 C86 175.8(7)
C85 C86 C87 C82 3.6(14)
N3 P6 C88 C93 -54.5(7)
C82 P6 C88 C93 56.2(7)
Ag1 P6 C88 C93 171.9(5)
N3 P6 C88 C89 124.3(6)
C82 P6 C88 C89 -125.0(6)
Ag1 P6 C88 C89 -9.3(7)
C93 C88 C89 C90 3.6(11)
P6 C88 C89 C90 -175.3(7)
C88 C89 C90 C91 -6.6(13)
C89 C90 C91 C92 6.6(13)
C90 C91 C92 C93 -3.7(13)
C91 C92 C93 C88 0.6(12)
C89 C88 C93 C92 -0.5(11)
P6 C88 C93 C92 178.3(6)

loop_
_platon_squeeze_void_nr
_platon_squeeze_void_average_x
_platon_squeeze_void_average_y
_platon_squeeze_void_average_z
_platon_squeeze_void_volume
_platon_squeeze_void_count_electrons
_platon_squeeze_void_content
1 -0.008 0.000 0.000 205 499 ' '
2 0.778 0.500 0.000 664 1318 ' '
3 0.288 0.879 0.117 19 40 ' '
4 0.384 0.314 0.154 11 31 ' '
5 0.322 0.000 0.500 664 1311 ' '
6 0.616 0.814 0.346 11 33 ' '
7 0.712 0.379 0.382 19 37 ' '
8 0.318 0.500 0.500 205 506 ' '
9 0.288 0.621 0.617 19 38 ' '
10 0.384 0.186 0.654 11 28 ' '
11 0.616 0.686 0.846 11 29 ' '
12 0.712 0.121 0.882 19 38 ' '
